data_7031771
loop_
_publ_author_name
'Li, Yuanzhuo'
'Zhao, Ke-Qing'
'Feng, Chun'
'Elsegood, Mark R. J.'
'Prior, Timothy J.'
'Sun, Xinsen'
'Redshaw, Carl'

_publ_section_title
;
 Ethyleneglycol tungsten complexes of calix[6 and 8]arenes: synthesis,
 characterization and ROP of \e-caprolactone.
;
_journal_issue 36
_journal_name_full 'Dalton transactions (Cambridge, England : 2003)'
_journal_page_first 13612
_journal_page_last 13619
_journal_paper_doi 10.1039/c4dt01936a
_journal_volume 43
_journal_year 2014
_chemical_formula_moiety
;
C72 H92 O14 W2, 0.83(C7 H8), C2 N
;
_chemical_formula_sum 'C79.75 H98.75 N O14 W2'
_chemical_formula_weight 1663.05
_chemical_name_systematic
;
 ?
;
_space_group_crystal_system monoclinic
_space_group_IT_number 14
_space_group_name_Hall '-P 2ybc'
_space_group_name_H-M_alt 'P 1 21/c 1'
_symmetry_space_group_name_Hall '-P 2ybc'
_symmetry_space_group_name_H-M 'P 1 21/c 1'
_atom_sites_solution_hydrogens geom
_atom_sites_solution_primary direct
_atom_sites_solution_secondary difmap
_audit_creation_method SHELXL-97
_cell_angle_alpha 90.00
_cell_angle_beta 104.805(5)
_cell_angle_gamma 90.00
_cell_formula_units_Z 4
_cell_length_a 19.7129(9)
_cell_length_b 13.6419(7)
_cell_length_c 31.4289(16)
_cell_measurement_reflns_used 8377
_cell_measurement_temperature 293(2)
_cell_measurement_theta_max 28.4977
_cell_measurement_theta_min 2.9122
_cell_volume 8171.3(7)
_computing_cell_refinement
;
CrysAlisPro, Agilent Technologies,
Version 1.171.35.21 (release 20-01-2012 CrysAlis171 .NET)
(compiled Jan 23 2012,18:06:46)
;
_computing_data_collection
;
CrysAlisPro, Agilent Technologies,
Version 1.171.35.21 (release 20-01-2012 CrysAlis171 .NET)
(compiled Jan 23 2012,18:06:46)
;
_computing_data_reduction
;
CrysAlisPro, Agilent Technologies,
Version 1.171.35.21 (release 20-01-2012 CrysAlis171 .NET)
(compiled Jan 23 2012,18:06:46)
;
_computing_structure_refinement 'SHELXL-97 (Sheldrick, 1997)'
_computing_structure_solution
;
SHELXS, G.M. Sheldrick, Acta Cryst.
(2008). A64, 112-122
;
_diffrn_ambient_temperature 293(2)
_diffrn_detector_area_resol_mean 15.9784
_diffrn_measured_fraction_theta_full 0.998
_diffrn_measured_fraction_theta_max 0.893
_diffrn_measurement_device_type 'SuperNova, Single source at offset), Eos'
_diffrn_measurement_method '\w scans'
_diffrn_radiation_monochromator mirror
_diffrn_radiation_source 'fine-focus sealed tube'
_diffrn_radiation_type MoK\a
_diffrn_radiation_wavelength 0.71073
_diffrn_reflns_av_R_equivalents 0.0453
_diffrn_reflns_av_sigmaI/netI 0.0688
_diffrn_reflns_limit_h_max 23
_diffrn_reflns_limit_h_min -24
_diffrn_reflns_limit_k_max 14
_diffrn_reflns_limit_k_min -18
_diffrn_reflns_limit_l_max 42
_diffrn_reflns_limit_l_min -42
_diffrn_reflns_number 46158
_diffrn_reflns_theta_full 25.00
_diffrn_reflns_theta_max 28.56
_diffrn_reflns_theta_min 2.92
_exptl_absorpt_coefficient_mu 2.871
_exptl_absorpt_correction_T_max 0.5975
_exptl_absorpt_correction_T_min 0.4796
_exptl_absorpt_correction_type multi-scan
_exptl_absorpt_process_details
;
CrysAlisPro, Agilent Technologies,
Version 1.171.35.21 (release 20-01-2012 CrysAlis171 .NET)
(compiled Jan 23 2012,18:06:46)
Empirical absorption correction using spherical harmonics,
 implemented in SCALE3 ABSPACK scaling algorithm.

Tmax = 1. Tmin = 0.87393
;
_exptl_crystal_colour yellow
_exptl_crystal_density_diffrn 1.352
_exptl_crystal_density_method 'not measured'
_exptl_crystal_description block
_exptl_crystal_F_000 3377
_exptl_crystal_size_max 0.30
_exptl_crystal_size_mid 0.20
_exptl_crystal_size_min 0.20
_refine_diff_density_max 1.034
_refine_diff_density_min -0.884
_refine_diff_density_rms 0.112
_refine_ls_extinction_method none
_refine_ls_goodness_of_fit_ref 1.050
_refine_ls_hydrogen_treatment mixed
_refine_ls_matrix_type full
_refine_ls_number_parameters 814
_refine_ls_number_reflns 18607
_refine_ls_number_restraints 977
_refine_ls_restrained_S_all 1.062
_refine_ls_R_factor_all 0.0901
_refine_ls_R_factor_gt 0.0552
_refine_ls_shift/su_max 0.001
_refine_ls_shift/su_mean 0.000
_refine_ls_structure_factor_coef Fsqd
_refine_ls_weighting_details 'calc w=1/[\s^2^(Fo^2^)+(0.0566P)^2^+8.9798P] where P=(Fo^2^+2Fc^2^)/3'
_refine_ls_weighting_scheme calc
_refine_ls_wR_factor_gt 0.1246
_refine_ls_wR_factor_ref 0.1415
_reflns_number_gt 12892
_reflns_number_total 18607
_reflns_threshold_expression >2sigma(I)
_cod_data_source_file c4dt01936a2.cif
_cod_data_source_block luo-5-yellow
_cod_depositor_comments 'Adding full bibliography for 7031769--7031773.cif.'
_cod_database_code 7031771

loop_
_symmetry_equiv_pos_as_xyz
'x, y, z'
'-x, y+1/2, -z+1/2'
'-x, -y, -z'
'x, -y-1/2, z-1/2'

loop_
_atom_site_label
_atom_site_type_symbol
_atom_site_fract_x
_atom_site_fract_y
_atom_site_fract_z
_atom_site_U_iso_or_equiv
_atom_site_adp_type
_atom_site_occupancy
_atom_site_symmetry_multiplicity
_atom_site_calc_flag
_atom_site_refinement_flags
_atom_site_disorder_assembly
_atom_site_disorder_group
W1 W 0.501193(14) 0.48571(2) 0.205766(9) 0.04475(9) Uani 1 1 d U . .
O7 O 0.4860(3) 0.3723(3) 0.18349(16) 0.0624(13) Uani 1 1 d U . .
O71 O 0.5913(3) 0.4723(4) 0.24459(18) 0.0701(15) Uani 1 1 d U . .
C71 C 0.6500(5) 0.4918(8) 0.2288(4) 0.100(3) Uani 1 1 d U . .
H71A H 0.6693 0.4311 0.2210 0.120 Uiso 1 1 calc R . .
H71B H 0.6858 0.5242 0.2514 0.120 Uiso 1 1 calc R . .
C72 C 0.6295(4) 0.5528(8) 0.1915(4) 0.099(3) Uani 1 1 d U . .
H72A H 0.6565 0.5361 0.1707 0.119 Uiso 1 1 calc R . .
H72B H 0.6395 0.6206 0.2002 0.119 Uiso 1 1 calc R . .
O72 O 0.5572(2) 0.5425(4) 0.17100(16) 0.0630(13) Uani 1 1 d U . .
W2 W 0.022672(13) 0.36111(2) 0.213666(8) 0.04573(9) Uani 1 1 d . . .
O8 O 0.0443(2) 0.2460(3) 0.20084(16) 0.0616(13) Uani 1 1 d . . .
O81 O -0.0310(2) 0.3343(4) 0.25481(15) 0.0611(13) Uani 1 1 d U . .
C81 C -0.1034(4) 0.3594(7) 0.2432(3) 0.077(2) Uani 1 1 d U . .
H81A H -0.1099 0.4259 0.2523 0.093 Uiso 1 1 calc R . .
H81B H -0.1296 0.3151 0.2572 0.093 Uiso 1 1 calc R . .
C82 C -0.1274(4) 0.3505(7) 0.1943(3) 0.080(2) Uani 1 1 d U . .
H82A H -0.1415 0.2836 0.1859 0.096 Uiso 1 1 calc R . .
H82B H -0.1671 0.3935 0.1827 0.096 Uiso 1 1 calc R . .
O82 O -0.0695(2) 0.3780(4) 0.17788(15) 0.0649(14) Uani 1 1 d U . .
C1 C 0.4100(3) 0.6379(5) 0.1463(2) 0.0421(14) Uani 1 1 d U . .
O1 O 0.4214(2) 0.5480(3) 0.16653(14) 0.0470(10) Uani 1 1 d U . .
C2 C 0.3813(3) 0.6415(5) 0.1011(2) 0.0420(14) Uani 1 1 d U . .
C3 C 0.3684(3) 0.7343(5) 0.0824(2) 0.0498(16) Uani 1 1 d U . .
H3 H 0.3488 0.7385 0.0522 0.060 Uiso 1 1 calc R . .
C4 C 0.3829(3) 0.8206(5) 0.1060(2) 0.0450(15) Uani 1 1 d U . .
C5 C 0.4109(3) 0.8120(5) 0.1507(2) 0.0483(16) Uani 1 1 d U . .
H5 H 0.4212 0.8689 0.1674 0.058 Uiso 1 1 calc R . .
C6 C 0.4242(3) 0.7230(5) 0.1716(2) 0.0432(14) Uani 1 1 d U . .
C7 C 0.3705(4) 0.9207(6) 0.0834(2) 0.063(2) Uani 1 1 d U . .
C8 C 0.3066(5) 0.9229(7) 0.0450(3) 0.109(3) Uani 1 1 d U . .
H8A H 0.3113 0.8742 0.0239 0.164 Uiso 1 1 calc R . .
H8B H 0.3023 0.9865 0.0315 0.164 Uiso 1 1 calc R . .
H8C H 0.2656 0.9094 0.0551 0.164 Uiso 1 1 calc R . .
C9 C 0.4328(6) 0.9516(9) 0.0682(4) 0.143(5) Uani 1 1 d U . .
H9A H 0.4426 0.9034 0.0483 0.214 Uiso 1 1 calc R . .
H9B H 0.4727 0.9578 0.0931 0.214 Uiso 1 1 calc R . .
H9C H 0.4235 1.0136 0.0534 0.214 Uiso 1 1 calc R . .
C10 C 0.3596(7) 1.0012(8) 0.1135(4) 0.136(4) Uani 1 1 d U . .
H10A H 0.3991 1.0041 0.1387 0.204 Uiso 1 1 calc R . .
H10B H 0.3178 0.9884 0.1229 0.204 Uiso 1 1 calc R . .
H10C H 0.3549 1.0626 0.0981 0.204 Uiso 1 1 calc R . .
C11 C 0.4469(3) 0.7159(5) 0.2203(2) 0.0483(16) Uani 1 1 d U . .
H11A H 0.4602 0.7804 0.2326 0.058 Uiso 1 1 calc R . .
H11B H 0.4080 0.6929 0.2313 0.058 Uiso 1 1 calc R . .
O11 O 0.5063(2) 0.6489(3) 0.23452(13) 0.0414(10) Uani 1 1 d U . .
C12 C 0.5303(3) 0.6491(5) 0.2826(2) 0.0483(16) Uani 1 1 d U . .
H12A H 0.5392 0.7161 0.2928 0.058 Uiso 1 1 calc R . .
H12B H 0.5742 0.6133 0.2916 0.058 Uiso 1 1 calc R . .
C13 C 0.4508(3) 0.5115(5) 0.2907(2) 0.0417(14) Uani 1 1 d U . .
O2 O 0.4634(2) 0.4661(3) 0.25481(14) 0.0474(11) Uani 1 1 d U . .
C14 C 0.4781(3) 0.6040(5) 0.3036(2) 0.0461(15) Uani 1 1 d U . .
C15 C 0.4567(4) 0.6523(5) 0.3367(2) 0.0530(17) Uani 1 1 d U . .
H15 H 0.4735 0.7152 0.3445 0.064 Uiso 1 1 calc R . .
C16 C 0.4117(4) 0.6107(6) 0.3582(2) 0.0570(18) Uani 1 1 d U . .
C17 C 0.3897(4) 0.5150(5) 0.3472(2) 0.0561(18) Uani 1 1 d U . .
H17 H 0.3610 0.4846 0.3625 0.067 Uiso 1 1 calc R . .
C18 C 0.4094(3) 0.4629(5) 0.3138(2) 0.0454(15) Uani 1 1 d U . .
C19 C 0.3841(6) 0.6677(8) 0.3921(3) 0.088(3) Uani 1 1 d U . .
C20 C 0.3080(8) 0.6849(13) 0.3767(5) 0.198(7) Uani 1 1 d U . .
H20A H 0.2843 0.6234 0.3691 0.296 Uiso 1 1 calc R . .
H20B H 0.2985 0.7267 0.3513 0.296 Uiso 1 1 calc R . .
H20C H 0.2916 0.7157 0.3997 0.296 Uiso 1 1 calc R . .
C21 C 0.3857(9) 0.6070(13) 0.4320(5) 0.203(7) Uani 1 1 d U . .
H21A H 0.3623 0.5459 0.4231 0.305 Uiso 1 1 calc R . .
H21B H 0.3623 0.6415 0.4507 0.305 Uiso 1 1 calc R . .
H21C H 0.4335 0.5948 0.4476 0.305 Uiso 1 1 calc R . .
C22 C 0.4205(9) 0.7564(14) 0.4068(6) 0.231(8) Uani 1 1 d U . .
H22A H 0.4203 0.7973 0.3819 0.346 Uiso 1 1 calc R . .
H22B H 0.4680 0.7418 0.4223 0.346 Uiso 1 1 calc R . .
H22C H 0.3976 0.7900 0.4261 0.346 Uiso 1 1 calc R . .
C23 C 0.3881(3) 0.3578(4) 0.3025(2) 0.0452(15) Uani 1 1 d U . .
H23A H 0.3579 0.3558 0.2729 0.054 Uiso 1 1 calc R . .
H23B H 0.4299 0.3202 0.3026 0.054 Uiso 1 1 calc R . .
C24 C 0.2779(3) 0.3065(5) 0.3226(2) 0.0444(15) Uani 1 1 d U . .
O3 O 0.2442(2) 0.3465(4) 0.28243(15) 0.0630(14) Uani 1 1 d U . .
H3A H 0.2016 0.3421 0.2789 0.094 Uiso 1 1 calc R . .
C25 C 0.3507(3) 0.3090(5) 0.3330(2) 0.0458(15) Uani 1 1 d U . .
C26 C 0.3875(3) 0.2686(5) 0.3723(2) 0.0513(16) Uani 1 1 d U . .
H26 H 0.4363 0.2694 0.3790 0.062 Uiso 1 1 calc R . .
C27 C 0.3553(3) 0.2266(6) 0.4023(2) 0.0555(18) Uani 1 1 d U . .
C28 C 0.2816(3) 0.2263(5) 0.3903(2) 0.0531(17) Uani 1 1 d U . .
H28 H 0.2580 0.1987 0.4095 0.064 Uiso 1 1 calc R . .
C29 C 0.2428(3) 0.2654(5) 0.3510(2) 0.0470(15) Uani 1 1 d U . .
C30 C 0.3961(4) 0.1827(9) 0.4450(3) 0.087(3) Uani 1 1 d U . .
C31 C 0.3810(9) 0.0674(13) 0.4436(6) 0.218(7) Uani 1 1 d U . .
H31A H 0.3962 0.0385 0.4198 0.327 Uiso 1 1 calc R . .
H31B H 0.3316 0.0564 0.4393 0.327 Uiso 1 1 calc R . .
H31C H 0.4061 0.0382 0.4709 0.327 Uiso 1 1 calc R . .
C32 C 0.4712(5) 0.1812(10) 0.4516(4) 0.136(4) Uani 1 1 d U . .
H32A H 0.4823 0.1599 0.4251 0.204 Uiso 1 1 calc R . .
H32B H 0.4916 0.1368 0.4751 0.204 Uiso 1 1 calc R . .
H32C H 0.4896 0.2458 0.4591 0.204 Uiso 1 1 calc R . .
C33 C 0.3684(8) 0.1956(13) 0.4802(5) 0.190(6) Uani 1 1 d U . .
H33A H 0.3181 0.1925 0.4705 0.284 Uiso 1 1 calc R . .
H33B H 0.3824 0.2583 0.4933 0.284 Uiso 1 1 calc R . .
H33C H 0.3852 0.1448 0.5014 0.284 Uiso 1 1 calc R . .
C34 C 0.1629(3) 0.2654(5) 0.3409(2) 0.0544(17) Uani 1 1 d U . .
H34A H 0.1441 0.2391 0.3116 0.065 Uiso 1 1 calc R . .
H34B H 0.1486 0.2221 0.3615 0.065 Uiso 1 1 calc R . .
C35 C 0.1023(3) 0.4198(5) 0.3055(2) 0.0454(15) Uani 1 1 d U . .
O4 O 0.1003(2) 0.3808(3) 0.26517(14) 0.0500(11) Uani 1 1 d U . .
C36 C 0.1313(3) 0.3663(5) 0.3435(2) 0.0501(16) Uani 1 1 d U . .
C37 C 0.1332(3) 0.4108(6) 0.3832(2) 0.0611(19) Uani 1 1 d U . .
H37 H 0.1529 0.3758 0.4088 0.073 Uiso 1 1 calc R . .
C38 C 0.1081(4) 0.5027(6) 0.3877(2) 0.066(2) Uani 1 1 d U . .
C39 C 0.0808(4) 0.5548(6) 0.3486(2) 0.065(2) Uani 1 1 d U . .
H39 H 0.0637 0.6179 0.3500 0.077 Uiso 1 1 calc R . .
C40 C 0.0787(3) 0.5145(5) 0.3080(2) 0.0526(17) Uani 1 1 d U . .
C41 C 0.1109(5) 0.5510(8) 0.4319(3) 0.083(2) Uani 1 1 d U . .
C42 C 0.1304(7) 0.4813(10) 0.4689(4) 0.144(5) Uani 1 1 d U . .
H42A H 0.1319 0.5149 0.4959 0.217 Uiso 1 1 calc R . .
H42B H 0.1757 0.4541 0.4700 0.217 Uiso 1 1 calc R . .
H42C H 0.0963 0.4296 0.4647 0.217 Uiso 1 1 calc R . .
C43 C 0.0415(5) 0.6018(9) 0.4321(3) 0.118(4) Uani 1 1 d U . .
H43A H 0.0294 0.6475 0.4081 0.178 Uiso 1 1 calc R . .
H43B H 0.0465 0.6361 0.4594 0.178 Uiso 1 1 calc R . .
H43C H 0.0050 0.5535 0.4288 0.178 Uiso 1 1 calc R . .
C44 C 0.1667(6) 0.6294(9) 0.4414(4) 0.136(4) Uani 1 1 d U . .
H44A H 0.1563 0.6776 0.4184 0.204 Uiso 1 1 calc R . .
H44B H 0.2115 0.6003 0.4428 0.204 Uiso 1 1 calc R . .
H44C H 0.1677 0.6601 0.4691 0.204 Uiso 1 1 calc R . .
C45 C 0.0575(4) 0.5751(5) 0.2675(2) 0.0583(18) Uani 1 1 d U . .
H45A H 0.0396 0.6375 0.2746 0.070 Uiso 1 1 calc R . .
H45B H 0.0982 0.5878 0.2564 0.070 Uiso 1 1 calc R . .
O45 O 0.0046(2) 0.5269(3) 0.23415(14) 0.0479(11) Uani 1 1 d U . .
C46 C -0.0204(3) 0.5910(6) 0.1965(2) 0.0561(18) Uani 1 1 d U . .
H46A H -0.0320 0.6544 0.2067 0.067 Uiso 1 1 calc R . .
H46B H -0.0629 0.5636 0.1776 0.067 Uiso 1 1 calc R . .
C47 C 0.0669(3) 0.5250(5) 0.15824(19) 0.0403(14) Uani 1 1 d U . .
O5 O 0.0583(2) 0.4326(3) 0.17307(13) 0.0458(10) Uani 1 1 d U . .
C48 C 0.0325(3) 0.6048(5) 0.1705(2) 0.0451(15) Uani 1 1 d U . .
C49 C 0.0469(4) 0.6972(6) 0.1565(2) 0.0577(18) Uani 1 1 d U . .
H49 H 0.0251 0.7514 0.1651 0.069 Uiso 1 1 calc R . .
C50 C 0.0924(4) 0.7118(6) 0.1302(2) 0.0600(18) Uani 1 1 d U . .
C51 C 0.1226(4) 0.6286(5) 0.1169(2) 0.0542(17) Uani 1 1 d U . .
H51 H 0.1520 0.6364 0.0983 0.065 Uiso 1 1 calc R . .
C52 C 0.1107(3) 0.5346(5) 0.1304(2) 0.0442(15) Uani 1 1 d U . .
C53 C 0.1112(5) 0.8121(7) 0.1154(3) 0.089(3) Uani 1 1 d U . .
C54 C 0.0757(6) 0.8946(8) 0.1345(4) 0.114(4) Uani 1 1 d U . .
H54A H 0.0886 0.8902 0.1660 0.171 Uiso 1 1 calc R . .
H54B H 0.0257 0.8887 0.1238 0.171 Uiso 1 1 calc R . .
H54C H 0.0905 0.9567 0.1257 0.171 Uiso 1 1 calc R . .
C55 C 0.1931(7) 0.8282(10) 0.1354(5) 0.165(5) Uani 1 1 d U . .
H55A H 0.2037 0.8254 0.1670 0.248 Uiso 1 1 calc R . .
H55B H 0.2064 0.8911 0.1265 0.248 Uiso 1 1 calc R . .
H55C H 0.2187 0.7778 0.1249 0.248 Uiso 1 1 calc R . .
C56 C 0.0970(8) 0.8185(10) 0.0685(5) 0.169(5) Uani 1 1 d U . .
H56A H 0.1211 0.7666 0.0578 0.254 Uiso 1 1 calc R . .
H56B H 0.1130 0.8806 0.0605 0.254 Uiso 1 1 calc R . .
H56C H 0.0474 0.8125 0.0559 0.254 Uiso 1 1 calc R . .
C57 C 0.1432(3) 0.4447(5) 0.1146(2) 0.0515(16) Uani 1 1 d U . .
H57A H 0.1755 0.4141 0.1396 0.062 Uiso 1 1 calc R . .
H57B H 0.1064 0.3978 0.1024 0.062 Uiso 1 1 calc R . .
C58 C 0.2523(3) 0.4918(5) 0.0924(2) 0.0445(15) Uani 1 1 d U . .
O6 O 0.2858(2) 0.4828(4) 0.13620(14) 0.0603(13) Uani 1 1 d U . .
H6 H 0.3271 0.4983 0.1402 0.090 Uiso 1 1 calc R . .
C59 C 0.1817(3) 0.4683(5) 0.0804(2) 0.0444(15) Uani 1 1 d U . .
C60 C 0.1459(3) 0.4745(5) 0.0367(2) 0.0526(17) Uani 1 1 d U . .
H60 H 0.0986 0.4579 0.0287 0.063 Uiso 1 1 calc R . .
C61 C 0.1769(3) 0.5044(5) 0.0038(2) 0.0524(17) Uani 1 1 d U . .
C62 C 0.2481(3) 0.5291(5) 0.0174(2) 0.0470(15) Uani 1 1 d U . .
H62 H 0.2705 0.5507 -0.0035 0.056 Uiso 1 1 calc R . .
C63 C 0.2866(3) 0.5223(4) 0.06135(19) 0.0397(14) Uani 1 1 d U . .
C64 C 0.1347(4) 0.5098(7) -0.0432(3) 0.074(2) Uani 1 1 d U . .
C65 C 0.1082(6) 0.4040(9) -0.0593(4) 0.132(4) Uani 1 1 d U . .
H65A H 0.0808 0.3782 -0.0406 0.198 Uiso 1 1 calc R . .
H65B H 0.1478 0.3621 -0.0579 0.198 Uiso 1 1 calc R . .
H65C H 0.0799 0.4073 -0.0890 0.198 Uiso 1 1 calc R . .
C66 C 0.0713(5) 0.5755(9) -0.0479(3) 0.115(4) Uani 1 1 d U . .
H66A H 0.0436 0.5527 -0.0288 0.173 Uiso 1 1 calc R . .
H66B H 0.0435 0.5741 -0.0778 0.173 Uiso 1 1 calc R . .
H66C H 0.0865 0.6414 -0.0401 0.173 Uiso 1 1 calc R . .
C67 C 0.1761(5) 0.5453(9) -0.0737(3) 0.124(4) Uani 1 1 d U . .
H67A H 0.1465 0.5475 -0.1031 0.185 Uiso 1 1 calc R . .
H67B H 0.2146 0.5015 -0.0726 0.185 Uiso 1 1 calc R . .
H67C H 0.1938 0.6098 -0.0649 0.185 Uiso 1 1 calc R . .
C68 C 0.3643(3) 0.5490(5) 0.0740(2) 0.0454(15) Uani 1 1 d U . .
H68A H 0.3906 0.4951 0.0905 0.055 Uiso 1 1 calc R . .
H68B H 0.3799 0.5569 0.0473 0.055 Uiso 1 1 calc R . .
N91 N 0.2585(6) 0.7341(9) 0.2540(4) 0.152(3) Uiso 1 1 d DU A 1
C91 C 0.2552(7) 0.6498(11) 0.2443(5) 0.152(3) Uiso 1 1 d DU A 1
C92 C 0.2591(7) 0.5574(11) 0.2298(5) 0.152(3) Uiso 1 1 d DU A 1
C101 C 0.2407(9) 0.2157(10) 0.0969(4) 0.200(5) Uiso 0.829(12) 1 d PGU B 2
C102 C 0.2898(6) 0.2438(9) 0.1351(6) 0.200(5) Uiso 0.829(12) 1 d PGU B 2
H102 H 0.3325 0.2704 0.1335 0.240 Uiso 0.829(12) 1 calc PR B 2
C103 C 0.2750(7) 0.2322(10) 0.1758(5) 0.200(5) Uiso 0.829(12) 1 d PGU B 2
H103 H 0.3078 0.2510 0.2014 0.240 Uiso 0.829(12) 1 calc PR B 2
C104 C 0.2112(9) 0.1925(10) 0.1782(4) 0.200(5) Uiso 0.829(12) 1 d PGU B 2
H104 H 0.2013 0.1847 0.2054 0.240 Uiso 0.829(12) 1 calc PR B 2
C105 C 0.1621(6) 0.1644(9) 0.1400(6) 0.200(5) Uiso 0.829(12) 1 d PGU B 2
H105 H 0.1194 0.1378 0.1416 0.240 Uiso 0.829(12) 1 calc PR B 2
C106 C 0.1769(8) 0.1760(10) 0.0993(5) 0.200(5) Uiso 0.829(12) 1 d PGU B 2
H106 H 0.1440 0.1572 0.0737 0.240 Uiso 0.829(12) 1 calc PR B 2
C107 C 0.2447(11) 0.2326(17) 0.0570(8) 0.240(6) Uiso 0.829(12) 1 d PU B 2
H10D H 0.2041 0.2062 0.0365 0.360 Uiso 0.829(12) 1 calc PR B 2
H10E H 0.2862 0.2020 0.0524 0.360 Uiso 0.829(12) 1 calc PR B 2
H10F H 0.2470 0.3020 0.0525 0.360 Uiso 0.829(12) 1 calc PR B 2

loop_
_atom_site_aniso_label
_atom_site_aniso_U_11
_atom_site_aniso_U_22
_atom_site_aniso_U_33
_atom_site_aniso_U_23
_atom_site_aniso_U_13
_atom_site_aniso_U_12
W1 0.05144(16) 0.03740(16) 0.04672(16) 0.00265(11) 0.01495(12) 0.00155(12)
O7 0.088(3) 0.041(3) 0.064(3) 0.000(2) 0.032(3) 0.004(2)
O71 0.057(3) 0.070(4) 0.079(4) 0.012(3) 0.010(3) 0.013(3)
C71 0.069(5) 0.118(7) 0.113(7) 0.012(6) 0.024(5) 0.013(5)
C72 0.064(5) 0.107(6) 0.132(7) 0.028(6) 0.036(5) -0.005(5)
O72 0.066(3) 0.060(3) 0.070(3) 0.006(3) 0.030(3) -0.002(3)
W2 0.04426(15) 0.05109(18) 0.04153(15) 0.00448(12) 0.01038(11) -0.00356(12)
O8 0.078(3) 0.051(3) 0.061(3) 0.001(2) 0.026(3) -0.010(3)
O81 0.055(3) 0.078(4) 0.051(3) 0.014(3) 0.015(2) -0.002(2)
C81 0.058(4) 0.095(6) 0.085(5) 0.011(4) 0.028(4) -0.001(4)
C82 0.058(4) 0.105(6) 0.077(5) 0.008(4) 0.015(4) -0.011(4)
O82 0.054(3) 0.091(4) 0.049(3) 0.009(3) 0.011(2) -0.010(3)
C1 0.042(3) 0.043(3) 0.041(3) 0.003(3) 0.011(2) -0.003(3)
O1 0.053(2) 0.038(2) 0.047(2) -0.002(2) 0.008(2) -0.006(2)
C2 0.033(3) 0.044(4) 0.047(3) -0.008(3) 0.009(2) -0.001(3)
C3 0.048(3) 0.057(4) 0.041(3) -0.001(3) 0.005(3) 0.002(3)
C4 0.047(3) 0.045(4) 0.040(3) 0.003(3) 0.005(3) -0.002(3)
C5 0.048(3) 0.041(4) 0.051(4) 0.003(3) 0.004(3) 0.000(3)
C6 0.043(3) 0.039(3) 0.044(3) -0.004(3) 0.005(3) 0.000(3)
C7 0.063(4) 0.054(4) 0.061(4) 0.010(3) -0.003(3) 0.002(3)
C8 0.114(6) 0.083(6) 0.099(6) 0.027(5) -0.032(5) -0.008(5)
C9 0.125(7) 0.127(8) 0.174(9) 0.067(7) 0.035(6) -0.005(6)
C10 0.185(8) 0.094(7) 0.114(7) 0.011(6) 0.009(7) 0.029(6)
C11 0.054(3) 0.041(4) 0.045(3) 0.001(3) 0.005(3) 0.001(3)
O11 0.048(2) 0.038(2) 0.036(2) 0.0040(18) 0.0059(18) -0.0054(18)
C12 0.053(3) 0.047(4) 0.039(3) -0.001(3) 0.002(3) -0.008(3)
C13 0.042(3) 0.040(3) 0.041(3) 0.004(3) 0.007(2) 0.002(3)
O2 0.055(3) 0.038(3) 0.051(3) 0.002(2) 0.016(2) -0.006(2)
C14 0.050(3) 0.045(4) 0.039(3) 0.005(3) 0.003(3) -0.004(3)
C15 0.070(4) 0.043(4) 0.045(3) -0.001(3) 0.013(3) -0.003(3)
C16 0.070(4) 0.055(4) 0.047(4) -0.008(3) 0.017(3) 0.005(3)
C17 0.064(4) 0.058(4) 0.049(4) 0.006(3) 0.020(3) 0.003(3)
C18 0.044(3) 0.046(4) 0.045(3) 0.006(3) 0.010(3) 0.003(3)
C19 0.119(6) 0.084(6) 0.073(5) -0.019(5) 0.044(5) -0.002(5)
C20 0.187(9) 0.224(10) 0.190(10) -0.037(8) 0.064(8) 0.058(8)
C21 0.251(11) 0.204(11) 0.174(10) -0.003(8) 0.090(8) 0.033(8)
C22 0.250(11) 0.237(12) 0.231(11) -0.047(9) 0.109(9) -0.031(9)
C23 0.046(3) 0.041(3) 0.050(3) 0.000(3) 0.015(3) -0.003(3)
C24 0.045(3) 0.045(4) 0.043(3) 0.007(3) 0.011(3) 0.002(3)
O3 0.048(3) 0.085(4) 0.055(3) 0.022(3) 0.011(2) 0.006(2)
C25 0.047(3) 0.044(4) 0.048(3) 0.003(3) 0.014(3) 0.002(3)
C26 0.041(3) 0.058(4) 0.055(4) 0.007(3) 0.012(3) -0.004(3)
C27 0.043(3) 0.072(5) 0.051(4) 0.015(3) 0.011(3) 0.000(3)
C28 0.047(3) 0.055(4) 0.055(4) 0.019(3) 0.010(3) 0.000(3)
C29 0.039(3) 0.049(4) 0.051(4) 0.009(3) 0.008(3) -0.003(3)
C30 0.058(4) 0.133(7) 0.071(5) 0.038(5) 0.017(4) 0.002(5)
C31 0.212(10) 0.200(11) 0.211(11) 0.044(9) -0.003(8) 0.000(8)
C32 0.092(6) 0.180(8) 0.126(7) 0.069(7) 0.009(5) 0.011(6)
C33 0.169(9) 0.250(11) 0.142(9) 0.023(8) 0.025(7) 0.061(8)
C34 0.043(3) 0.063(4) 0.057(4) 0.023(3) 0.011(3) -0.005(3)
C35 0.042(3) 0.058(4) 0.037(3) 0.001(3) 0.010(2) 0.001(3)
O4 0.044(2) 0.053(3) 0.051(3) 0.004(2) 0.009(2) 0.012(2)
C36 0.037(3) 0.063(4) 0.049(4) 0.004(3) 0.010(3) 0.001(3)
C37 0.051(4) 0.089(5) 0.041(3) 0.009(4) 0.007(3) 0.004(4)
C38 0.060(4) 0.090(5) 0.047(4) -0.008(4) 0.009(3) 0.005(4)
C39 0.061(4) 0.076(5) 0.057(4) -0.006(4) 0.015(3) 0.007(4)
C40 0.049(3) 0.064(4) 0.043(3) 0.000(3) 0.009(3) 0.008(3)
C41 0.083(5) 0.108(6) 0.054(4) -0.008(4) 0.011(4) 0.002(5)
C42 0.177(9) 0.160(9) 0.097(7) -0.013(6) 0.038(7) 0.023(7)
C43 0.120(7) 0.152(8) 0.087(6) -0.032(6) 0.034(5) 0.009(6)
C44 0.133(7) 0.162(9) 0.107(7) -0.030(6) 0.022(6) -0.018(7)
C45 0.067(4) 0.055(4) 0.051(4) -0.008(3) 0.013(3) 0.006(3)
O45 0.048(2) 0.056(3) 0.041(2) 0.006(2) 0.0135(19) 0.010(2)
C46 0.054(4) 0.066(4) 0.049(4) 0.007(3) 0.014(3) 0.023(3)
C47 0.038(3) 0.047(4) 0.034(3) 0.005(3) 0.005(2) -0.001(3)
O5 0.045(2) 0.050(3) 0.043(2) 0.000(2) 0.0140(19) 0.001(2)
C48 0.048(3) 0.050(4) 0.039(3) 0.005(3) 0.013(3) 0.006(3)
C49 0.069(4) 0.058(4) 0.052(4) 0.003(3) 0.025(3) 0.014(3)
C50 0.077(4) 0.052(4) 0.057(4) 0.006(3) 0.028(3) 0.002(4)
C51 0.063(4) 0.053(4) 0.051(4) 0.004(3) 0.023(3) -0.001(3)
C52 0.044(3) 0.049(4) 0.039(3) 0.001(3) 0.010(3) -0.005(3)
C53 0.119(6) 0.070(5) 0.091(6) 0.018(5) 0.052(5) 0.011(5)
C54 0.146(7) 0.086(6) 0.116(7) -0.003(6) 0.044(6) 0.011(6)
C55 0.149(8) 0.149(9) 0.207(10) 0.008(8) 0.061(7) -0.030(7)
C56 0.241(10) 0.131(8) 0.138(9) 0.023(7) 0.055(8) 0.000(8)
C57 0.047(3) 0.058(4) 0.050(4) -0.005(3) 0.011(3) -0.010(3)
C58 0.051(3) 0.044(4) 0.039(3) -0.004(3) 0.014(3) 0.000(3)
O6 0.059(3) 0.085(4) 0.036(2) 0.000(2) 0.010(2) -0.018(3)
C59 0.041(3) 0.048(4) 0.047(3) -0.009(3) 0.018(3) -0.004(3)
C60 0.041(3) 0.067(4) 0.047(4) -0.011(3) 0.006(3) 0.002(3)
C61 0.048(3) 0.067(4) 0.042(3) -0.010(3) 0.011(3) 0.005(3)
C62 0.048(3) 0.055(4) 0.040(3) -0.009(3) 0.017(3) 0.004(3)
C63 0.042(3) 0.036(3) 0.042(3) -0.007(3) 0.011(2) 0.000(3)
C64 0.060(4) 0.107(6) 0.052(4) 0.004(4) 0.009(3) 0.007(4)
C65 0.146(7) 0.145(8) 0.088(6) -0.029(6) 0.000(6) -0.008(7)
C66 0.097(6) 0.151(8) 0.093(6) 0.016(6) 0.015(5) 0.035(6)
C67 0.104(6) 0.181(8) 0.075(6) 0.022(6) 0.004(5) 0.005(6)
C68 0.046(3) 0.048(4) 0.044(3) -0.007(3) 0.013(3) -0.004(3)

loop_
_atom_type_symbol
_atom_type_description
_atom_type_scat_dispersion_real
_atom_type_scat_dispersion_imag
_atom_type_scat_source
C C 0.0033 0.0016 'International Tables Vol C Tables 4.2.6.8 and 6.1.1.4'
H H 0.0000 0.0000 'International Tables Vol C Tables 4.2.6.8 and 6.1.1.4'
O O 0.0106 0.0060 'International Tables Vol C Tables 4.2.6.8 and 6.1.1.4'
W W -0.8490 6.8722 'International Tables Vol C Tables 4.2.6.8 and 6.1.1.4'
N N 0.0061 0.0033 'International Tables Vol C Tables 4.2.6.8 and 6.1.1.4'

loop_
_geom_angle_atom_site_label_1
_geom_angle_atom_site_label_2
_geom_angle_atom_site_label_3
_geom_angle
O7 W1 O71 102.5(2)
O7 W1 O2 98.2(2)
O71 W1 O2 87.8(2)
O7 W1 O72 101.7(2)
O71 W1 O72 79.8(2)
O2 W1 O72 158.4(2)
O7 W1 O1 96.2(2)
O71 W1 O1 159.0(2)
O2 W1 O1 99.01(18)
O72 W1 O1 87.2(2)
O7 W1 O11 172.46(19)
O71 W1 O11 84.51(19)
O2 W1 O11 79.15(16)
O72 W1 O11 82.17(18)
O1 W1 O11 77.35(15)
C71 O71 W1 118.7(6)
O71 C71 C72 108.7(7)
O71 C71 H71A 109.9
C72 C71 H71A 109.9
O71 C71 H71B 109.9
C72 C71 H71B 109.9
H71A C71 H71B 108.3
C71 C72 O72 111.2(8)
C71 C72 H72A 109.4
O72 C72 H72A 109.4
C71 C72 H72B 109.4
O72 C72 H72B 109.4
H72A C72 H72B 108.0
C72 O72 W1 116.4(5)
O8 W2 O5 99.1(2)
O8 W2 O82 103.4(2)
O5 W2 O82 90.10(19)
O8 W2 O81 101.5(2)
O5 W2 O81 158.4(2)
O82 W2 O81 79.1(2)
O8 W2 O4 97.7(2)
O5 W2 O4 98.20(18)
O82 W2 O4 155.8(2)
O81 W2 O4 85.22(19)
O8 W2 O45 174.21(19)
O5 W2 O45 78.48(17)
O82 W2 O45 81.89(19)
O81 W2 O45 81.53(19)
O4 W2 O45 77.59(16)
C81 O81 W2 118.3(4)
O81 C81 C82 106.2(6)
O81 C81 H81A 110.5
C82 C81 H81A 110.5
O81 C81 H81B 110.5
C82 C81 H81B 110.5
H81A C81 H81B 108.7
O82 C82 C81 106.2(6)
O82 C82 H82A 110.5
C81 C82 H82A 110.5
O82 C82 H82B 110.5
C81 C82 H82B 110.5
H82A C82 H82B 108.7
C82 O82 W2 119.5(4)
O1 C1 C2 118.8(5)
O1 C1 C6 119.6(5)
C2 C1 C6 121.5(6)
C1 O1 W1 134.4(4)
C1 C2 C3 116.6(6)
C1 C2 C68 121.3(6)
C3 C2 C68 122.1(6)
C4 C3 C2 123.9(6)
C4 C3 H3 118.0
C2 C3 H3 118.0
C5 C4 C3 116.7(6)
C5 C4 C7 121.6(6)
C3 C4 C7 121.7(6)
C6 C5 C4 122.7(6)
C6 C5 H5 118.6
C4 C5 H5 118.6
C5 C6 C1 118.6(6)
C5 C6 C11 121.4(6)
C1 C6 C11 119.8(6)
C9 C7 C10 104.9(9)
C9 C7 C8 109.0(8)
C10 C7 C8 105.4(8)
C9 C7 C4 110.8(7)
C10 C7 C4 113.2(7)
C8 C7 C4 113.1(6)
C7 C8 H8A 109.5
C7 C8 H8B 109.5
H8A C8 H8B 109.5
C7 C8 H8C 109.5
H8A C8 H8C 109.5
H8B C8 H8C 109.5
C7 C9 H9A 109.5
C7 C9 H9B 109.5
H9A C9 H9B 109.5
C7 C9 H9C 109.5
H9A C9 H9C 109.5
H9B C9 H9C 109.5
C7 C10 H10A 109.5
C7 C10 H10B 109.5
H10A C10 H10B 109.5
C7 C10 H10C 109.5
H10A C10 H10C 109.5
H10B C10 H10C 109.5
O11 C11 C6 111.3(5)
O11 C11 H11A 109.4
C6 C11 H11A 109.4
O11 C11 H11B 109.4
C6 C11 H11B 109.4
H11A C11 H11B 108.0
C12 O11 C11 109.7(5)
C12 O11 W1 111.3(3)
C11 O11 W1 120.8(3)
O11 C12 C14 112.2(5)
O11 C12 H12A 109.2
C14 C12 H12A 109.2
O11 C12 H12B 109.2
C14 C12 H12B 109.2
H12A C12 H12B 107.9
O2 C13 C14 120.9(6)
O2 C13 C18 118.0(5)
C14 C13 C18 121.1(6)
C13 O2 W1 143.2(4)
C15 C14 C13 118.7(6)
C15 C14 C12 120.9(6)
C13 C14 C12 120.4(6)
C16 C15 C14 122.3(6)
C16 C15 H15 118.8
C14 C15 H15 118.8
C15 C16 C17 117.8(7)
C15 C16 C19 121.7(7)
C17 C16 C19 120.5(7)
C16 C17 C18 122.2(7)
C16 C17 H17 118.9
C18 C17 H17 118.9
C13 C18 C17 117.4(6)
C13 C18 C23 119.7(6)
C17 C18 C23 122.9(6)
C22 C19 C20 111.0(12)
C22 C19 C21 107.4(12)
C20 C19 C21 99.5(11)
C22 C19 C16 114.8(11)
C20 C19 C16 111.5(9)
C21 C19 C16 111.6(10)
C19 C20 H20A 109.5
C19 C20 H20B 109.5
H20A C20 H20B 109.5
C19 C20 H20C 109.5
H20A C20 H20C 109.5
H20B C20 H20C 109.5
C19 C21 H21A 109.5
C19 C21 H21B 109.5
H21A C21 H21B 109.5
C19 C21 H21C 109.5
H21A C21 H21C 109.5
H21B C21 H21C 109.5
C19 C22 H22A 109.5
C19 C22 H22B 109.5
H22A C22 H22B 109.5
C19 C22 H22C 109.5
H22A C22 H22C 109.5
H22B C22 H22C 109.5
C25 C23 C18 115.0(5)
C25 C23 H23A 108.5
C18 C23 H23A 108.5
C25 C23 H23B 108.5
C18 C23 H23B 108.5
H23A C23 H23B 107.5
O3 C24 C29 123.2(5)
O3 C24 C25 115.6(5)
C29 C24 C25 121.1(5)
C24 O3 H3A 109.5
C26 C25 C24 118.5(6)
C26 C25 C23 121.1(5)
C24 C25 C23 120.4(5)
C25 C26 C27 123.2(6)
C25 C26 H26 118.4
C27 C26 H26 118.4
C26 C27 C28 116.1(6)
C26 C27 C30 122.6(6)
C28 C27 C30 121.4(6)
C29 C28 C27 122.5(6)
C29 C28 H28 118.7
C27 C28 H28 118.7
C24 C29 C28 118.6(6)
C24 C29 C34 121.8(5)
C28 C29 C34 119.5(6)
C33 C30 C32 119.6(10)
C33 C30 C27 116.0(9)
C32 C30 C27 115.5(8)
C33 C30 C31 92.2(11)
C32 C30 C31 99.6(10)
C27 C30 C31 108.3(9)
C30 C31 H31A 109.5
C30 C31 H31B 109.5
H31A C31 H31B 109.5
C30 C31 H31C 109.5
H31A C31 H31C 109.5
H31B C31 H31C 109.5
C30 C32 H32A 109.5
C30 C32 H32B 109.5
H32A C32 H32B 109.5
C30 C32 H32C 109.5
H32A C32 H32C 109.5
H32B C32 H32C 109.5
C30 C33 H33A 109.5
C30 C33 H33B 109.5
H33A C33 H33B 109.5
C30 C33 H33C 109.5
H33A C33 H33C 109.5
H33B C33 H33C 109.5
C36 C34 C29 113.8(5)
C36 C34 H34A 108.8
C29 C34 H34A 108.8
C36 C34 H34B 108.8
C29 C34 H34B 108.8
H34A C34 H34B 107.7
O4 C35 C40 118.9(6)
O4 C35 C36 120.1(6)
C40 C35 C36 120.9(6)
C35 O4 W2 131.2(4)
C37 C36 C35 117.2(7)
C37 C36 C34 121.9(6)
C35 C36 C34 120.8(6)
C38 C37 C36 124.6(7)
C38 C37 H37 117.7
C36 C37 H37 117.7
C37 C38 C39 116.3(7)
C37 C38 C41 123.9(7)
C39 C38 C41 119.8(8)
C40 C39 C38 121.5(8)
C40 C39 H39 119.2
C38 C39 H39 119.2
C39 C40 C35 119.5(6)
C39 C40 C45 120.4(7)
C35 C40 C45 119.9(6)
C42 C41 C44 105.7(9)
C42 C41 C38 112.4(9)
C44 C41 C38 109.9(8)
C42 C41 C43 110.0(9)
C44 C41 C43 106.6(9)
C38 C41 C43 111.9(7)
C41 C42 H42A 109.5
C41 C42 H42B 109.5
H42A C42 H42B 109.5
C41 C42 H42C 109.5
H42A C42 H42C 109.5
H42B C42 H42C 109.5
C41 C43 H43A 109.5
C41 C43 H43B 109.5
H43A C43 H43B 109.5
C41 C43 H43C 109.5
H43A C43 H43C 109.5
H43B C43 H43C 109.5
C41 C44 H44A 109.5
C41 C44 H44B 109.5
H44A C44 H44B 109.5
C41 C44 H44C 109.5
H44A C44 H44C 109.5
H44B C44 H44C 109.5
O45 C45 C40 111.3(6)
O45 C45 H45A 109.4
C40 C45 H45A 109.4
O45 C45 H45B 109.4
C40 C45 H45B 109.4
H45A C45 H45B 108.0
C45 O45 C46 110.6(5)
C45 O45 W2 119.8(4)
C46 O45 W2 113.0(4)
O45 C46 C48 112.5(5)
O45 C46 H46A 109.1
C48 C46 H46A 109.1
O45 C46 H46B 109.1
C48 C46 H46B 109.1
H46A C46 H46B 107.8
O5 C47 C52 116.9(6)
O5 C47 C48 121.0(6)
C52 C47 C48 122.0(6)
C47 O5 W2 144.0(4)
C47 C48 C49 118.0(6)
C47 C48 C46 120.9(6)
C49 C48 C46 121.1(6)
C50 C49 C48 122.6(7)
C50 C49 H49 118.7
C48 C49 H49 118.7
C49 C50 C51 117.0(7)
C49 C50 C53 124.0(7)
C51 C50 C53 119.0(7)
C52 C51 C50 122.8(7)
C52 C51 H51 118.6
C50 C51 H51 118.6
C47 C52 C51 117.5(6)
C47 C52 C57 120.9(6)
C51 C52 C57 121.6(6)
C56 C53 C50 111.7(10)
C56 C53 C54 111.8(10)
C50 C53 C54 111.8(8)
C56 C53 C55 108.1(10)
C50 C53 C55 107.8(8)
C54 C53 C55 105.3(9)
C53 C54 H54A 109.5
C53 C54 H54B 109.5
H54A C54 H54B 109.5
C53 C54 H54C 109.5
H54A C54 H54C 109.5
H54B C54 H54C 109.5
C53 C55 H55A 109.5
C53 C55 H55B 109.5
H55A C55 H55B 109.5
C53 C55 H55C 109.5
H55A C55 H55C 109.5
H55B C55 H55C 109.5
C53 C56 H56A 109.5
C53 C56 H56B 109.5
H56A C56 H56B 109.5
C53 C56 H56C 109.5
H56A C56 H56C 109.5
H56B C56 H56C 109.5
C59 C57 C52 113.1(6)
C59 C57 H57A 109.0
C52 C57 H57A 109.0
C59 C57 H57B 109.0
C52 C57 H57B 109.0
H57A C57 H57B 107.8
O6 C58 C59 116.3(6)
O6 C58 C63 122.5(5)
C59 C58 C63 121.2(6)
C58 O6 H6 109.5
C60 C59 C58 118.6(6)
C60 C59 C57 120.2(5)
C58 C59 C57 121.0(6)
C59 C60 C61 123.3(6)
C59 C60 H60 118.4
C61 C60 H60 118.4
C60 C61 C62 116.3(6)
C60 C61 C64 120.5(6)
C62 C61 C64 123.2(6)
C61 C62 C63 122.3(6)
C61 C62 H62 118.9
C63 C62 H62 118.9
C58 C63 C62 118.4(5)
C58 C63 C68 121.8(5)
C62 C63 C68 119.8(6)
C67 C64 C61 113.1(7)
C67 C64 C66 108.6(8)
C61 C64 C66 111.2(7)
C67 C64 C65 106.5(9)
C61 C64 C65 109.0(7)
C66 C64 C65 108.2(8)
C64 C65 H65A 109.5
C64 C65 H65B 109.5
H65A C65 H65B 109.5
C64 C65 H65C 109.5
H65A C65 H65C 109.5
H65B C65 H65C 109.5
C64 C66 H66A 109.5
C64 C66 H66B 109.5
H66A C66 H66B 109.5
C64 C66 H66C 109.5
H66A C66 H66C 109.5
H66B C66 H66C 109.5
C64 C67 H67A 109.5
C64 C67 H67B 109.5
H67A C67 H67B 109.5
C64 C67 H67C 109.5
H67A C67 H67C 109.5
H67B C67 H67C 109.5
C2 C68 C63 114.2(5)
C2 C68 H68A 108.7
C63 C68 H68A 108.7
C2 C68 H68B 108.7
C63 C68 H68B 108.7
H68A C68 H68B 107.6
N91 C91 C92 170.9(19)
C107 C101 C102 125.8(18)
C107 C101 C106 113.7(18)
C102 C101 C106 120.0
C103 C102 C101 120.0
C103 C102 H102 120.0
C101 C102 H102 120.0
C104 C103 C102 120.0
C104 C103 H103 120.0
C102 C103 H103 120.0
C105 C104 C103 120.0
C105 C104 H104 120.0
C103 C104 H104 120.0
C104 C105 C106 120.0
C104 C105 H105 120.0
C106 C105 H105 120.0
C105 C106 C101 120.0
C105 C106 H106 120.0
C101 C106 H106 120.0
C101 C107 H10D 109.5
C101 C107 H10E 109.5
H10D C107 H10E 109.5
C101 C107 H10F 109.5
H10D C107 H10F 109.5
H10E C107 H10F 109.5

loop_
_geom_bond_atom_site_label_1
_geom_bond_atom_site_label_2
_geom_bond_distance
W1 O7 1.693(5)
W1 O71 1.890(5)
W1 O2 1.894(4)
W1 O72 1.906(5)
W1 O1 1.930(4)
W1 O11 2.394(4)
O71 C71 1.395(10)
C71 C72 1.411(12)
C71 H71A 0.9700
C71 H71B 0.9700
C72 O72 1.412(9)
C72 H72A 0.9700
C72 H72B 0.9700
W2 O8 1.702(5)
W2 O5 1.879(4)
W2 O82 1.890(4)
W2 O81 1.905(5)
W2 O4 1.941(4)
W2 O45 2.403(4)
O81 C81 1.420(8)
C81 C82 1.494(11)
C81 H81A 0.9700
C81 H81B 0.9700
C82 O82 1.419(9)
C82 H82A 0.9700
C82 H82B 0.9700
C1 O1 1.373(7)
C1 C2 1.387(8)
C1 C6 1.395(8)
C2 C3 1.391(9)
C2 C68 1.512(8)
C3 C4 1.381(9)
C3 H3 0.9300
C4 C5 1.376(8)
C4 C7 1.529(9)
C5 C6 1.373(8)
C5 H5 0.9300
C6 C11 1.485(8)
C7 C9 1.489(12)
C7 C10 1.499(13)
C7 C8 1.507(10)
C8 H8A 0.9600
C8 H8B 0.9600
C8 H8C 0.9600
C9 H9A 0.9600
C9 H9B 0.9600
C9 H9C 0.9600
C10 H10A 0.9600
C10 H10B 0.9600
C10 H10C 0.9600
C11 O11 1.464(7)
C11 H11A 0.9700
C11 H11B 0.9700
O11 C12 1.463(7)
C12 C14 1.490(9)
C12 H12A 0.9700
C12 H12B 0.9700
C13 O2 1.365(7)
C13 C14 1.390(8)
C13 C18 1.391(9)
C14 C15 1.385(9)
C15 C16 1.369(10)
C15 H15 0.9300
C16 C17 1.391(10)
C16 C19 1.527(11)
C17 C18 1.402(9)
C17 H17 0.9300
C18 C23 1.510(8)
C19 C22 1.421(18)
C19 C20 1.473(16)
C19 C21 1.495(17)
C20 H20A 0.9600
C20 H20B 0.9600
C20 H20C 0.9600
C21 H21A 0.9600
C21 H21B 0.9600
C21 H21C 0.9600
C22 H22A 0.9600
C22 H22B 0.9600
C22 H22C 0.9600
C23 C25 1.504(8)
C23 H23A 0.9700
C23 H23B 0.9700
C24 O3 1.379(7)
C24 C29 1.382(8)
C24 C25 1.389(8)
O3 H3A 0.8200
C25 C26 1.378(8)
C26 C27 1.389(9)
C26 H26 0.9300
C27 C28 1.405(8)
C27 C30 1.502(10)
C28 C29 1.382(8)
C28 H28 0.9300
C29 C34 1.524(8)
C30 C33 1.363(16)
C30 C32 1.440(11)
C30 C31 1.599(18)
C31 H31A 0.9600
C31 H31B 0.9600
C31 H31C 0.9600
C32 H32A 0.9600
C32 H32B 0.9600
C32 H32C 0.9600
C33 H33A 0.9600
C33 H33B 0.9600
C33 H33C 0.9600
C34 C36 1.523(9)
C34 H34A 0.9700
C34 H34B 0.9700
C35 O4 1.366(7)
C35 C40 1.382(9)
C35 C36 1.390(8)
C36 C37 1.380(9)
C37 C38 1.369(10)
C37 H37 0.9300
C38 C39 1.402(10)
C38 C41 1.528(11)
C39 C40 1.381(9)
C39 H39 0.9300
C40 C45 1.484(9)
C41 C42 1.473(14)
C41 C44 1.508(13)
C41 C43 1.535(12)
C42 H42A 0.9600
C42 H42B 0.9600
C42 H42C 0.9600
C43 H43A 0.9600
C43 H43B 0.9600
C43 H43C 0.9600
C44 H44A 0.9600
C44 H44B 0.9600
C44 H44C 0.9600
C45 O45 1.435(7)
C45 H45A 0.9700
C45 H45B 0.9700
O45 C46 1.451(7)
C46 C48 1.492(9)
C46 H46A 0.9700
C46 H46B 0.9700
C47 O5 1.370(7)
C47 C52 1.383(8)
C47 C48 1.388(9)
C48 C49 1.389(9)
C49 C50 1.380(9)
C49 H49 0.9300
C50 C51 1.393(9)
C50 C53 1.522(11)
C51 C52 1.390(9)
C51 H51 0.9300
C52 C57 1.525(9)
C53 C56 1.430(15)
C53 C54 1.526(13)
C53 C55 1.591(15)
C54 H54A 0.9600
C54 H54B 0.9600
C54 H54C 0.9600
C55 H55A 0.9600
C55 H55B 0.9600
C55 H55C 0.9600
C56 H56A 0.9600
C56 H56B 0.9600
C56 H56C 0.9600
C57 C59 1.498(8)
C57 H57A 0.9700
C57 H57B 0.9700
C58 O6 1.373(7)
C58 C59 1.384(8)
C58 C63 1.384(8)
O6 H6 0.8200
C59 C60 1.380(8)
C60 C61 1.389(9)
C60 H60 0.9300
C61 C62 1.398(8)
C61 C64 1.502(9)
C62 C63 1.400(8)
C62 H62 0.9300
C63 C68 1.526(8)
C64 C67 1.488(12)
C64 C66 1.516(11)
C64 C65 1.573(13)
C65 H65A 0.9600
C65 H65B 0.9600
C65 H65C 0.9600
C66 H66A 0.9600
C66 H66B 0.9600
C66 H66C 0.9600
C67 H67A 0.9600
C67 H67B 0.9600
C67 H67C 0.9600
C68 H68A 0.9700
C68 H68B 0.9700
N91 C91 1.187(13)
C91 C92 1.349(13)
C101 C107 1.30(2)
C101 C102 1.3900
C101 C106 1.3900
C102 C103 1.3900
C102 H102 0.9300
C103 C104 1.3900
C103 H103 0.9300
C104 C105 1.3900
C104 H104 0.9300
C105 C106 1.3900
C105 H105 0.9300
C106 H106 0.9300
C107 H10D 0.9600
C107 H10E 0.9600
C107 H10F 0.9600
